data_4132138
loop_
_publ_author_name
'Liu, Xufang'
'Zhang, Wei'
'Wang, Yujie'
'Zhang, Ze-Xin'
'Jiao, Lei'
'Liu, Qiang'

_publ_section_title
;
 Cobalt-Catalyzed Regioselective Olefin Isomerization Under Kinetic
 Control.
;
_journal_issue 22
_journal_name_full 'Journal of the American Chemical Society'
_journal_page_first 6873
_journal_page_last 6882
_journal_paper_doi 10.1021/jacs.8b01815
_journal_volume 140
_journal_year 2018
_chemical_formula_moiety '2(C14 H25 Cl2 Co N2 P)'
_chemical_formula_sum 'C28 H50 Cl4 Co2 N4 P2'
_chemical_formula_weight 764.32
_space_group_crystal_system monoclinic
_space_group_IT_number 14
_space_group_name_Hall '-P 2ybc'
_space_group_name_H-M_alt 'P 1 21/c 1'
_atom_sites_solution_hydrogens geom
_atom_sites_solution_primary dual
_audit_creation_date 2017-07-07
_audit_creation_method
;
Olex2 1.2
(compiled 2017.03.28 svn.r3405 for OlexSys, GUI svn.r5337)
;
_cell_angle_alpha 90
_cell_angle_beta 91.037(4)
_cell_angle_gamma 90
_cell_formula_units_Z 4
_cell_length_a 13.9796(7)
_cell_length_b 14.5630(7)
_cell_length_c 17.6977(7)
_cell_measurement_reflns_used 5346
_cell_measurement_temperature 298
_cell_measurement_theta_max 65.3220
_cell_measurement_theta_min 3.9230
_cell_volume 3602.4(3)
_computing_cell_refinement 'CrysAlisPro 1.171.39.27b (Rigaku OD, 2015)'
_computing_data_collection 'CrysAlisPro 1.171.39.27b (Rigaku OD, 2015)'
_computing_data_reduction 'CrysAlisPro 1.171.39.27b (Rigaku OD, 2015)'
_computing_molecular_graphics 'Olex2 (Dolomanov et al., 2009)'
_computing_publication_material 'Olex2 (Dolomanov et al., 2009)'
_computing_structure_refinement 'ShelXL (Sheldrick, 2015)'
_computing_structure_solution 'ShelXT (Sheldrick, 2015)'
_diffrn_ambient_temperature 298
_diffrn_detector 'CCD plate'
_diffrn_detector_area_resol_mean 5.2137
_diffrn_detector_type AtlasS2
_diffrn_measured_fraction_theta_full 0.988
_diffrn_measured_fraction_theta_max 0.988
_diffrn_measurement_details
;
List of Runs (angles in degrees, time in seconds):

  # Type    Start    End  Width  t~exp~   \w     \q     \k     \f   Frames
--------------------------------------------------------------------------
  1  \w   -110.00 -16.00   1.00    1.00    --  -40.81 -38.00-150.00   94
  2  \w    -62.00  32.00   1.00    1.00    --  -40.81  38.00  30.00   94
  3  \w    -62.00  26.00   1.00    1.00    --  -40.81  57.00 150.00   88
  4  \w     96.00 158.00   1.00    6.00    --   89.35 125.00 150.00   62
  5  \w     87.00 113.00   1.00    6.00    --   89.35-125.00  60.00   26
  6  \w     52.00 119.00   1.00    6.00    --   89.35-125.00-120.00   67
  7  \w     36.00 105.00   1.00    6.00    --   89.35-125.00  30.00   69
  8  \w     12.00 106.00   1.00    6.00    --   89.35 -95.00  90.00   94
  9  \w     65.00  91.00   1.00    6.00    --   89.35  30.00 150.00   26
 10  \w    112.00 163.00   1.00    6.00    --   89.35  30.00 150.00   51
 11  \w     76.00 143.00   1.00    6.00    --   89.35  45.00 -60.00   67
 12  \w     64.00 165.00   1.00    6.00    --   89.35  30.00-120.00  101
 13  \w     53.00 114.00   1.00    6.00    --   89.35 -45.00  60.00   61
 14  \w     31.00 118.00   1.00    6.00    --   89.35 -61.00-150.00   87
;
_diffrn_measurement_device 'four-circle diffractometer'
_diffrn_measurement_device_type 'SuperNova, Dual, Cu at home/near, AtlasS2'
_diffrn_measurement_method '\w scans'
_diffrn_orient_matrix_type 'CrysAlisPro convention (1999,Acta A55,543-557)'
_diffrn_orient_matrix_UB_11 0.0837429000
_diffrn_orient_matrix_UB_12 -0.0683266000
_diffrn_orient_matrix_UB_13 -0.0053916000
_diffrn_orient_matrix_UB_21 -0.0675225000
_diffrn_orient_matrix_UB_22 -0.0711446000
_diffrn_orient_matrix_UB_23 -0.0371197000
_diffrn_orient_matrix_UB_31 0.0238903000
_diffrn_orient_matrix_UB_32 0.0382711000
_diffrn_orient_matrix_UB_33 -0.0785725000
_diffrn_radiation_monochromator mirror
_diffrn_radiation_probe x-ray
_diffrn_radiation_type CuK\a
_diffrn_radiation_wavelength 1.54184
_diffrn_reflns_av_R_equivalents 0.0555
_diffrn_reflns_av_unetI/netI 0.0459
_diffrn_reflns_Laue_measured_fraction_full 0.988
_diffrn_reflns_Laue_measured_fraction_max 0.988
_diffrn_reflns_limit_h_max 16
_diffrn_reflns_limit_h_min -16
_diffrn_reflns_limit_k_max 17
_diffrn_reflns_limit_k_min -17
_diffrn_reflns_limit_l_max 18
_diffrn_reflns_limit_l_min -20
_diffrn_reflns_number 22680
_diffrn_reflns_point_group_measured_fraction_full 0.988
_diffrn_reflns_point_group_measured_fraction_max 0.988
_diffrn_reflns_theta_full 65.822
_diffrn_reflns_theta_max 65.822
_diffrn_reflns_theta_min 3.931
_diffrn_source 'micro-focus sealed X-ray tube'
_diffrn_source_type 'SuperNova (Cu) X-ray Source'
_exptl_absorpt_coefficient_mu 10.966
_exptl_absorpt_correction_T_max 1.00000
_exptl_absorpt_correction_T_min 0.24541
_exptl_absorpt_correction_type multi-scan
_exptl_absorpt_process_details
;
CrysAlisPro 1.171.39.27b (Rigaku Oxford Diffraction, 2015)
Empirical absorption correction using spherical harmonics,
 implemented in SCALE3 ABSPACK scaling algorithm.
;
_exptl_crystal_colour red
_exptl_crystal_colour_primary red
_exptl_crystal_density_diffrn 1.409
_exptl_crystal_description block
_exptl_crystal_F_000 1592
_exptl_crystal_size_max 0.3
_exptl_crystal_size_mid 0.3
_exptl_crystal_size_min 0.2
_refine_diff_density_max 0.765
_refine_diff_density_min -0.377
_refine_diff_density_rms 0.089
_refine_ls_extinction_method none
_refine_ls_goodness_of_fit_ref 1.106
_refine_ls_hydrogen_treatment constr
_refine_ls_matrix_type full
_refine_ls_number_parameters 416
_refine_ls_number_reflns 6183
_refine_ls_number_restraints 1
_refine_ls_restrained_S_all 1.106
_refine_ls_R_factor_all 0.0846
_refine_ls_R_factor_gt 0.0649
_refine_ls_shift/su_max 0.000
_refine_ls_shift/su_mean 0.000
_refine_ls_structure_factor_coef Fsqd
_refine_ls_weighting_details 'w=1/[\s^2^(Fo^2^)+(0.1091P)^2^+4.6803P] where P=(Fo^2^+2Fc^2^)/3'
_refine_ls_weighting_scheme calc
_refine_ls_wR_factor_gt 0.1988
_refine_ls_wR_factor_ref 0.2123
_reflns_Friedel_coverage 0.000
_reflns_number_gt 4662
_reflns_number_total 6183
_reflns_threshold_expression 'I > 2\s(I)'
_cod_data_source_file ja8b01815_si_002.cif
_cod_data_source_block 20170307
_cod_database_code 4132138
_shelx_shelxl_version_number 2014/7
_shelx_space_group_comment
;
The symmetry employed for this shelxl refinement is uniquely defined
by the following loop, which should always be used as a source of
symmetry information in preference to the above space-group names.
They are only intended as comments.
;
_reflns_odcompleteness_completeness 99.93
_reflns_odcompleteness_iscentric 1
_reflns_odcompleteness_theta 61.08
_olex2_refinement_description
;
1. Fixed Uiso
 At 1.2 times of:
  All C(H) groups, All C(H,H) groups, All N(H) groups
 At 1.5 times of:
  All C(H,H,H) groups, All C(H,H,H,H,H,H) groups
2. Restrained distances
 H9C-H00V
 2.3 with sigma of 0.02
3. Others
 Fixed Sof: H1AA(0.5) HB(0.5) HC(0.5) HD(0.5) HE(0.5) HF(0.5) C0(0.5) H0(0.5)
 C1(0.5) H1(0.5) C2(0.5) H2A(0.5) H2B(0.5) H2C(0.5) C3(0.5) H3A(0.5) H3B(0.5)
 H3C(0.5) C4(0.5) H4A(0.5) H4B(0.5) H4C(0.5) C5(0.5) H5(0.5) C6(0.5) H6A(0.5)
 H6B(0.5) H6C(0.5) C7(0.5) H7(0.5) C8(0.5) H8A(0.5) H8B(0.5) H8C(0.5) C9(0.5)
 H9A(0.5) H9B(0.5) H9C(0.5)
4.a Ternary CH refined with riding coordinates:
 N00A(H00K), N00B(H00B), C00R(H00), C00V(H00V), C0(H0), C1(H1), C5(H5), C7(H7)
4.b Secondary CH2 refined with riding coordinates:
 C00G(H00P,H00Q), C00K(H00T,H00W), C00M(H00A,H00C), C00N(H00D,H00E), C00Q(H00F,
 H00G), C00S(H0AA,HA)
4.c Me refined with riding coordinates:
 C00T(H1AA,HB,HC), C00T(HD,HE,HF)
4.d Aromatic/amide H refined with riding coordinates:
 C00E(H00M), C00F(H00N), C00H(H00R), C00J(H00S), C00L(H00L), C00O(H00O),
 C00U(H00U), C00Y(H00Y)
4.e Idealised Me refined as rotating group:
 C00P(H00X,H00Z,H), C00W(H2AA,HG,HH), C00Z(H00H,H00I,H00J), C2(H2A,H2B,H2C),
 C012(H01A,H01B,H01C), C3(H3A,H3B,H3C), C4(H4A,H4B,H4C), C6(H6A,H6B,H6C),
 C8(H8A,H8B,H8C), C9(H9A,H9B,H9C)
;
_olex2_submission_special_instructions 'No special instructions were received'
_oxdiff_exptl_absorpt_empirical_details
;
Empirical correction (ABSPACK) includes:
- Absorption correction using spherical harmonics
- Frame scaling
;
_oxdiff_exptl_absorpt_empirical_full_max 3.337
_oxdiff_exptl_absorpt_empirical_full_min 0.604

loop_
_space_group_symop_operation_xyz
'x, y, z'
'-x, y+1/2, -z+1/2'
'-x, -y, -z'
'x, -y-1/2, z-1/2'

loop_
_atom_site_label
_atom_site_type_symbol
_atom_site_fract_x
_atom_site_fract_y
_atom_site_fract_z
_atom_site_U_iso_or_equiv
_atom_site_adp_type
_atom_site_occupancy
_atom_site_site_symmetry_order
_atom_site_calc_flag
_atom_site_refinement_flags_posn
_atom_site_refinement_flags_occupancy
_atom_site_disorder_assembly
_atom_site_disorder_group
Co01 Co 0.51117(7) 0.29437(6) 0.45079(5) 0.0486(3) Uani 1 1 d . . . .
Co02 Co 0.00644(7) 0.24491(7) 0.25050(6) 0.0553(3) Uani 1 1 d . . . .
Cl03 Cl 0.42508(12) 0.38817(10) 0.53047(9) 0.0622(4) Uani 1 1 d . . . .
Cl04 Cl 0.40071(12) 0.18023(11) 0.42285(10) 0.0684(4) Uani 1 1 d . . . .
Cl05 Cl -0.08755(13) 0.37721(13) 0.25219(11) 0.0751(5) Uani 1 1 d . . . .
P06 P 0.54807(14) 0.35059(12) 0.32690(10) 0.0646(5) Uani 1 1 d . . . .
P07 P 0.04774(12) 0.22211(14) 0.38149(10) 0.0643(5) Uani 1 1 d . . . .
Cl08 Cl -0.09404(14) 0.13839(15) 0.19422(14) 0.0924(7) Uani 1 1 d . . . .
N009 N 0.6117(3) 0.2106(3) 0.5072(3) 0.0528(12) Uani 1 1 d . . . .
N00A N 0.6363(4) 0.3879(3) 0.4769(3) 0.0615(13) Uani 1 1 d . . . .
H00K H 0.6107 0.4495 0.4859 0.074 Uiso 1 1 calc R . . .
N00B N 0.1174(4) 0.1292(4) 0.2417(4) 0.0716(16) Uani 1 1 d . . . .
H00B H 0.0845 0.0698 0.2427 0.086 Uiso 1 1 calc R . . .
N00C N 0.1218(4) 0.3006(4) 0.1908(3) 0.0664(15) Uani 1 1 d . . . .
C00D C 0.6794(4) 0.2524(4) 0.5501(4) 0.0552(14) Uani 1 1 d . . . .
C00E C 0.6071(5) 0.1181(4) 0.5095(4) 0.0606(16) Uani 1 1 d . . . .
H00M H 0.5607 0.0883 0.4803 0.073 Uiso 1 1 calc R . . .
C00F C 0.7427(5) 0.2043(5) 0.5950(4) 0.0648(17) Uani 1 1 d . . . .
H00N H 0.7889 0.2348 0.6239 0.078 Uiso 1 1 calc R . . .
C00G C 0.6790(5) 0.3560(5) 0.5468(4) 0.0672(18) Uani 1 1 d . . . .
H00P H 0.6433 0.3801 0.5890 0.081 Uiso 1 1 calc R . . .
H00Q H 0.7441 0.3786 0.5513 0.081 Uiso 1 1 calc R . . .
C00H C 0.7365(5) 0.1089(5) 0.5963(4) 0.0690(18) Uani 1 1 d . . . .
H00R H 0.7785 0.0745 0.6263 0.083 Uiso 1 1 calc R . . .
C00I C 0.1782(5) 0.2401(7) 0.1556(4) 0.077(2) Uani 1 1 d . . . .
C00J C 0.6679(5) 0.0668(5) 0.5531(4) 0.0695(18) Uani 1 1 d . . . .
H00S H 0.6626 0.0031 0.5533 0.083 Uiso 1 1 calc R . . .
C00K C 0.7042(6) 0.3946(5) 0.4150(5) 0.078(2) Uani 1 1 d . . . .
H00T H 0.7359 0.3360 0.4085 0.093 Uiso 1 1 calc R . . .
H00W H 0.7526 0.4401 0.4276 0.093 Uiso 1 1 calc R . . .
C00L C 0.1386(6) 0.3899(6) 0.1836(5) 0.080(2) Uani 1 1 d . . . .
H00L H 0.0989 0.4311 0.2081 0.097 Uiso 1 1 calc R . . .
C00M C 0.1896(5) 0.1324(5) 0.3036(4) 0.0703(19) Uani 1 1 d . . . .
H00A H 0.2279 0.1876 0.2989 0.084 Uiso 1 1 calc R . . .
H00C H 0.2317 0.0798 0.3000 0.084 Uiso 1 1 calc R . . .
C00N C 0.1418(5) 0.1320(5) 0.3786(5) 0.074(2) Uani 1 1 d . . . .
H00D H 0.1890 0.1431 0.4184 0.089 Uiso 1 1 calc R . . .
H00E H 0.1132 0.0723 0.3873 0.089 Uiso 1 1 calc R . . .
C00O C 0.2532(6) 0.2729(10) 0.1100(5) 0.098(3) Uani 1 1 d . . . .
H00O H 0.2920 0.2320 0.0844 0.118 Uiso 1 1 calc R . . .
C00P C 0.6590(7) 0.2073(6) 0.2816(6) 0.094(3) Uani 1 1 d . . . .
H00X H 0.7156 0.2430 0.2914 0.141 Uiso 1 1 calc GR . . .
H00Z H 0.6725 0.1610 0.2446 0.141 Uiso 1 1 calc GR . . .
H H 0.6392 0.1785 0.3275 0.141 Uiso 1 1 calc GR . . .
C00Q C 0.1580(6) 0.1432(7) 0.1674(5) 0.089(3) Uani 1 1 d . . . .
H00F H 0.2166 0.1080 0.1634 0.106 Uiso 1 1 calc R . . .
H00G H 0.1134 0.1216 0.1287 0.106 Uiso 1 1 calc R . . .
C00R C 0.5805(7) 0.2688(6) 0.2521(5) 0.085(2) Uani 1 1 d . . . .
H00 H 0.6050 0.3037 0.2092 0.102 Uiso 1 1 calc R . . .
C00S C 0.6538(6) 0.4214(5) 0.3422(5) 0.083(2) Uani 1 1 d . . . .
H0AA H 0.6969 0.4136 0.3003 0.100 Uiso 1 1 calc R . . .
HA H 0.6353 0.4855 0.3443 0.100 Uiso 1 1 calc R . . .
C00T C 0.4883(8) 0.4650(7) 0.2054(5) 0.101(3) Uani 1 1 d . . . .
H1AA H 0.5164 0.4224 0.1708 0.152 Uiso 0.5 1 calc R P A 1
HB H 0.4381 0.4985 0.1800 0.152 Uiso 0.5 1 calc R P A 1
HC H 0.5364 0.5070 0.2235 0.152 Uiso 0.5 1 calc R P A 1
HD H 0.5538 0.4804 0.1960 0.152 Uiso 0.5 1 calc R P B 2
HE H 0.4710 0.4110 0.1772 0.152 Uiso 0.5 1 calc R P B 2
HF H 0.4478 0.5151 0.1901 0.152 Uiso 0.5 1 calc R P B 2
C00U C 0.2677(8) 0.3650(12) 0.1040(5) 0.114(4) Uani 1 1 d . . . .
H00U H 0.3165 0.3870 0.0739 0.136 Uiso 1 1 calc R . . .
C00V C 0.0997(7) 0.3140(8) 0.4378(5) 0.097(3) Uani 1 1 d . . . .
H00V H 0.1220 0.2869 0.4857 0.116 Uiso 1 1 calc DR . . .
C00W C 0.4946(8) 0.2147(7) 0.2254(6) 0.104(3) Uani 1 1 d . . . .
H2AA H 0.4629 0.1890 0.2681 0.156 Uiso 1 1 calc GR . . .
HG H 0.5148 0.1661 0.1926 0.156 Uiso 1 1 calc GR . . .
HH H 0.4513 0.2545 0.1983 0.156 Uiso 1 1 calc GR . . .
C0 C 0.4458(15) 0.4109(11) 0.2741(10) 0.059(4) Uani 0.5 1 d . P C 1
H0 H 0.3980 0.3663 0.2564 0.071 Uiso 0.5 1 calc R P C 1
C00Y C 0.2123(7) 0.4241(9) 0.1411(6) 0.108(3) Uani 1 1 d . . . .
H00Y H 0.2232 0.4870 0.1384 0.129 Uiso 1 1 calc R . . .
C00Z C 0.1853(7) 0.3564(8) 0.4008(7) 0.116(4) Uani 1 1 d . . . .
H00H H 0.2302 0.3091 0.3884 0.174 Uiso 1 1 calc GR . . .
H00I H 0.2152 0.3993 0.4350 0.174 Uiso 1 1 calc GR . . .
H00J H 0.1651 0.3877 0.3556 0.174 Uiso 1 1 calc GR . . .
C1 C -0.0436(17) 0.146(2) 0.4291(13) 0.078(6) Uani 0.5 1 d . P D 1
H1 H -0.0348 0.0808 0.4164 0.093 Uiso 0.5 1 calc R P D 1
C2 C -0.014(3) 0.126(2) 0.519(3) 0.105(12) Uani 0.5 1 d . P D 2
H2A H 0.0426 0.0925 0.5063 0.158 Uiso 0.5 1 calc GR P D 2
H2B H -0.0643 0.0835 0.5305 0.158 Uiso 0.5 1 calc GR P D 2
H2C H -0.0006 0.1633 0.5630 0.158 Uiso 0.5 1 calc GR P D 2
C012 C 0.0244(9) 0.3893(9) 0.4573(8) 0.142(5) Uani 1 1 d . . . .
H01A H -0.0004 0.4162 0.4114 0.213 Uiso 1 1 calc GR . . .
H01B H 0.0543 0.4361 0.4878 0.213 Uiso 1 1 calc GR . . .
H01C H -0.0271 0.3620 0.4846 0.213 Uiso 1 1 calc GR . . .
C3 C 0.3699(13) 0.4216(15) 0.3048(13) 0.091(5) Uani 0.5 1 d . P C 2
H3A H 0.3295 0.4724 0.2909 0.136 Uiso 0.5 1 calc GR P C 2
H3B H 0.3628 0.4083 0.3575 0.136 Uiso 0.5 1 calc GR P C 2
H3C H 0.3520 0.3687 0.2755 0.136 Uiso 0.5 1 calc GR P C 2
C4 C -0.1010(18) 0.1091(14) 0.4095(13) 0.086(5) Uani 0.5 1 d . P D 2
H4A H -0.0581 0.0580 0.4052 0.129 Uiso 0.5 1 calc GR P D 2
H4B H -0.1231 0.1274 0.3601 0.129 Uiso 0.5 1 calc GR P D 2
H4C H -0.1546 0.0917 0.4394 0.129 Uiso 0.5 1 calc GR P D 2
C5 C 0.4763(15) 0.4467(13) 0.2894(12) 0.069(5) Uani 0.5 1 d . P C 2
H5 H 0.4930 0.5025 0.3176 0.082 Uiso 0.5 1 calc R P C 2
C6 C 0.4015(13) 0.4792(13) 0.3286(10) 0.076(4) Uani 0.5 1 d . P C 1
H6A H 0.3765 0.4468 0.3711 0.114 Uiso 0.5 1 calc GR P C 1
H6B H 0.3506 0.5119 0.3032 0.114 Uiso 0.5 1 calc GR P C 1
H6C H 0.4494 0.5219 0.3457 0.114 Uiso 0.5 1 calc GR P C 1
C7 C -0.0471(15) 0.1914(16) 0.4486(11) 0.062(5) Uani 0.5 1 d . P D 2
H7 H -0.0886 0.2427 0.4626 0.075 Uiso 0.5 1 calc R P D 2
C8 C -0.1369(14) 0.175(2) 0.4158(13) 0.117(8) Uani 0.5 1 d . P D 1
H8A H -0.1512 0.2249 0.4489 0.176 Uiso 0.5 1 calc GR P D 1
H8B H -0.1801 0.1248 0.4250 0.176 Uiso 0.5 1 calc GR P D 1
H8C H -0.1440 0.1945 0.3642 0.176 Uiso 0.5 1 calc GR P D 1
C9 C -0.010(2) 0.170(2) 0.524(2) 0.088(8) Uani 0.5 1 d . P D 1
H9A H 0.0557 0.1540 0.5318 0.132 Uiso 0.5 1 calc GR P D 1
H9B H -0.0493 0.1342 0.5568 0.132 Uiso 0.5 1 calc GR P D 1
H9C H -0.0195 0.2339 0.5335 0.132 Uiso 0.5 1 calc DGR P D 1

loop_
_atom_site_aniso_label
_atom_site_aniso_U_11
_atom_site_aniso_U_22
_atom_site_aniso_U_33
_atom_site_aniso_U_23
_atom_site_aniso_U_13
_atom_site_aniso_U_12
Co01 0.0552(5) 0.0343(5) 0.0562(5) -0.0002(4) 0.0012(4) -0.0022(4)
Co02 0.0507(5) 0.0570(6) 0.0581(6) -0.0015(5) -0.0052(4) 0.0108(4)
Cl03 0.0723(9) 0.0431(8) 0.0715(9) -0.0044(7) 0.0097(7) 0.0005(7)
Cl04 0.0634(9) 0.0535(9) 0.0879(11) -0.0054(8) -0.0081(8) -0.0130(7)
Cl05 0.0667(10) 0.0663(10) 0.0919(12) -0.0077(9) -0.0077(9) 0.0217(8)
P06 0.0836(12) 0.0508(9) 0.0600(10) 0.0032(8) 0.0174(8) 0.0100(8)
P07 0.0483(8) 0.0819(12) 0.0623(10) 0.0086(9) -0.0064(7) 0.0021(8)
Cl08 0.0758(12) 0.0781(13) 0.1219(16) -0.0228(12) -0.0325(11) 0.0086(9)
N009 0.054(3) 0.040(3) 0.065(3) 0.004(2) -0.001(2) -0.006(2)
N00A 0.066(3) 0.037(3) 0.081(4) -0.004(2) 0.007(3) -0.007(2)
N00B 0.069(3) 0.059(3) 0.086(4) -0.011(3) -0.016(3) 0.019(3)
N00C 0.060(3) 0.082(4) 0.058(3) 0.005(3) 0.002(2) 0.016(3)
C00D 0.052(3) 0.051(3) 0.064(4) -0.001(3) 0.004(3) -0.006(3)
C00E 0.066(4) 0.040(3) 0.076(4) 0.002(3) 0.000(3) -0.005(3)
C00F 0.054(4) 0.078(5) 0.062(4) 0.004(3) -0.006(3) -0.007(3)
C00G 0.074(4) 0.048(4) 0.080(5) -0.007(3) -0.004(4) -0.014(3)
C00H 0.068(4) 0.063(4) 0.076(4) 0.016(4) -0.001(3) 0.009(3)
C00I 0.061(4) 0.117(7) 0.054(4) -0.007(4) 0.002(3) 0.027(4)
C00J 0.071(4) 0.047(4) 0.091(5) 0.012(3) 0.010(4) 0.005(3)
C00K 0.073(4) 0.059(4) 0.103(6) -0.013(4) 0.026(4) -0.016(4)
C00L 0.078(5) 0.081(6) 0.082(5) 0.017(4) -0.002(4) 0.004(4)
C00M 0.053(4) 0.068(4) 0.089(5) 0.006(4) -0.009(3) 0.017(3)
C00N 0.065(4) 0.068(5) 0.089(5) 0.022(4) -0.016(4) 0.001(3)
C00O 0.071(5) 0.154(10) 0.070(5) -0.005(6) 0.004(4) 0.031(6)
C00P 0.100(6) 0.078(6) 0.104(6) -0.025(5) 0.012(5) 0.018(5)
C00Q 0.087(5) 0.099(7) 0.079(5) -0.023(5) -0.002(4) 0.044(5)
C00R 0.105(6) 0.072(5) 0.079(5) -0.011(4) 0.020(5) 0.008(5)
C00S 0.110(6) 0.052(4) 0.088(5) 0.004(4) 0.041(5) -0.008(4)
C00T 0.140(8) 0.087(6) 0.077(5) 0.026(5) 0.023(5) 0.025(6)
C00U 0.081(6) 0.188(14) 0.073(6) 0.014(7) 0.011(5) -0.012(8)
C00V 0.094(6) 0.118(8) 0.078(5) -0.024(5) -0.022(5) 0.022(6)
C00W 0.128(8) 0.096(7) 0.087(6) -0.030(5) -0.017(5) 0.006(6)
C0 0.081(13) 0.031(9) 0.065(9) 0.009(7) 0.004(8) -0.007(7)
C00Y 0.084(6) 0.139(10) 0.100(7) 0.039(7) -0.001(5) -0.015(6)
C00Z 0.091(7) 0.104(8) 0.153(10) -0.035(7) -0.011(6) -0.009(6)
C1 0.073(13) 0.092(17) 0.069(13) 0.015(12) 0.018(10) 0.006(15)
C2 0.102(17) 0.10(2) 0.12(2) 0.06(2) 0.021(14) 0.025(18)
C012 0.144(10) 0.137(11) 0.145(10) -0.062(9) -0.019(8) 0.054(8)
C3 0.074(12) 0.084(13) 0.113(15) 0.015(11) -0.017(11) 0.021(10)
C4 0.066(12) 0.075(12) 0.116(15) 0.006(11) 0.005(11) -0.023(10)
C5 0.089(13) 0.036(9) 0.081(12) 0.008(8) 0.012(9) -0.008(8)
C6 0.082(11) 0.064(10) 0.082(11) -0.005(8) 0.007(9) 0.004(9)
C7 0.055(9) 0.076(13) 0.057(10) -0.004(9) 0.002(7) 0.006(9)
C8 0.062(12) 0.19(3) 0.098(14) 0.012(17) 0.014(10) -0.017(14)
C9 0.080(12) 0.11(2) 0.077(12) 0.040(19) 0.008(9) 0.001(17)

loop_
_atom_type_symbol
_atom_type_description
_atom_type_scat_dispersion_real
_atom_type_scat_dispersion_imag
_atom_type_scat_source
C C 0.0181 0.0091 'International Tables Vol C Tables 4.2.6.8 and 6.1.1.4'
H H 0.0000 0.0000 'International Tables Vol C Tables 4.2.6.8 and 6.1.1.4'
Cl Cl 0.3639 0.7018 'International Tables Vol C Tables 4.2.6.8 and 6.1.1.4'
Co Co -2.3653 3.6143 'International Tables Vol C Tables 4.2.6.8 and 6.1.1.4'
N N 0.0311 0.0180 'International Tables Vol C Tables 4.2.6.8 and 6.1.1.4'
P P 0.2955 0.4335 'International Tables Vol C Tables 4.2.6.8 and 6.1.1.4'

loop_
_geom_angle_atom_site_label_1
_geom_angle_atom_site_label_2
_geom_angle_atom_site_label_3
_geom_angle
Cl03 Co01 P06 118.47(7)
Cl04 Co01 Cl03 101.62(7)
Cl04 Co01 P06 101.70(8)
N009 Co01 Cl03 113.82(15)
N009 Co01 Cl04 97.05(14)
N009 Co01 P06 118.57(15)
N009 Co01 N00A 75.1(2)
N00A Co01 Cl03 85.91(15)
N00A Co01 Cl04 170.95(15)
N00A Co01 P06 78.66(16)
Cl05 Co02 P07 103.15(8)
Cl08 Co02 Cl05 102.84(8)
Cl08 Co02 P07 117.23(9)
N00B Co02 Cl05 171.07(19)
N00B Co02 P07 79.23(17)
N00B Co02 Cl08 83.34(16)
N00C Co02 Cl05 97.17(18)
N00C Co02 P07 111.39(16)
N00C Co02 Cl08 120.54(18)
N00C Co02 N00B 74.0(2)
C00R P06 Co01 119.6(3)
C00R P06 C0 97.9(6)
C00S P06 Co01 104.2(3)
C00S P06 C00R 105.2(4)
C00S P06 C0 114.3(6)
C00S P06 C5 93.4(7)
C0 P06 Co01 115.6(6)
C5 P06 Co01 117.6(6)
C5 P06 C00R 111.8(7)
C00N P07 Co02 103.2(3)
C00N P07 C1 94.6(8)
C00V P07 Co02 121.1(4)
C00V P07 C00N 105.0(4)
C00V P07 C1 117.0(10)
C00V P07 C7 96.3(8)
C1 P07 Co02 110.9(8)
C7 P07 Co02 119.4(6)
C7 P07 C00N 111.3(7)
C00D N009 Co01 117.6(4)
C00D N009 C00E 117.8(5)
C00E N009 Co01 124.2(4)
Co01 N00A H00K 107.6
C00G N00A Co01 106.8(4)
C00G N00A H00K 107.6
C00G N00A C00K 113.6(6)
C00K N00A Co01 113.4(4)
C00K N00A H00K 107.6
Co02 N00B H00B 109.2
C00M N00B Co02 112.3(4)
C00M N00B H00B 109.2
C00Q N00B Co02 103.5(4)
C00Q N00B H00B 109.2
C00Q N00B C00M 113.1(6)
C00I N00C Co02 116.2(6)
C00L N00C Co02 124.3(5)
C00L N00C C00I 119.4(7)
N009 C00D C00F 122.4(6)
N009 C00D C00G 115.3(5)
C00F C00D C00G 122.3(6)
N009 C00E H00M 118.8
N009 C00E C00J 122.4(6)
C00J C00E H00M 118.8
C00D C00F H00N 120.6
C00D C00F C00H 118.7(6)
C00H C00F H00N 120.6
N00A C00G C00D 110.9(5)
N00A C00G H00P 109.5
N00A C00G H00Q 109.5
C00D C00G H00P 109.5
C00D C00G H00Q 109.5
H00P C00G H00Q 108.1
C00F C00H H00R 120.6
C00J C00H C00F 118.8(6)
C00J C00H H00R 120.6
N00C C00I C00O 119.3(9)
N00C C00I C00Q 116.9(7)
C00O C00I C00Q 123.8(8)
C00E C00J C00H 119.8(7)
C00E C00J H00S 120.1
C00H C00J H00S 120.1
N00A C00K H00T 109.5
N00A C00K H00W 109.5
N00A C00K C00S 110.9(6)
H00T C00K H00W 108.0
C00S C00K H00T 109.5
C00S C00K H00W 109.5
N00C C00L H00L 118.6
N00C C00L C00Y 122.8(9)
C00Y C00L H00L 118.6
N00B C00M H00A 109.6
N00B C00M H00C 109.6
N00B C00M C00N 110.3(6)
H00A C00M H00C 108.1
C00N C00M H00A 109.6
C00N C00M H00C 109.6
P07 C00N H00D 109.6
P07 C00N H00E 109.6
C00M C00N P07 110.4(5)
C00M C00N H00D 109.6
C00M C00N H00E 109.6
H00D C00N H00E 108.1
C00I C00O H00O 120.3
C00U C00O C00I 119.3(9)
C00U C00O H00O 120.3
H00X C00P H00Z 109.5
H00X C00P H 109.5
H00Z C00P H 109.5
C00R C00P H00X 109.5
C00R C00P H00Z 109.5
C00R C00P H 109.5
N00B C00Q H00F 109.6
N00B C00Q H00G 109.6
C00I C00Q N00B 110.2(6)
C00I C00Q H00F 109.6
C00I C00Q H00G 109.6
H00F C00Q H00G 108.1
P06 C00R H00 108.4
C00P C00R P06 108.9(6)
C00P C00R H00 108.4
C00P C00R C00W 111.7(8)
C00W C00R P06 111.0(6)
C00W C00R H00 108.4
P06 C00S H0AA 109.6
P06 C00S HA 109.6
C00K C00S P06 110.3(5)
C00K C00S H0AA 109.6
C00K C00S HA 109.6
H0AA C00S HA 108.1
H1AA C00T HB 109.5
H1AA C00T HC 109.5
HB C00T HC 109.5
HD C00T HE 109.5
HD C00T HF 109.5
HE C00T HF 109.5
C0 C00T H1AA 109.5
C0 C00T HB 109.5
C0 C00T HC 109.5
C5 C00T HD 109.5
C5 C00T HE 109.5
C5 C00T HF 109.5
C00O C00U H00U 119.8
C00Y C00U C00O 120.5(10)
C00Y C00U H00U 119.8
P07 C00V H00V 107.3
C00Z C00V P07 112.1(7)
C00Z C00V H00V 107.3
C00Z C00V C012 110.6(10)
C012 C00V P07 112.0(7)
C012 C00V H00V 107.3
C00R C00W H2AA 109.5
C00R C00W HG 109.5
C00R C00W HH 109.5
H2AA C00W HG 109.5
H2AA C00W HH 109.5
HG C00W HH 109.5
P06 C0 H0 110.6
C00T C0 P06 108.6(12)
C00T C0 H0 110.6
C6 C0 P06 107.4(12)
C6 C0 C00T 109.0(13)
C6 C0 H0 110.6
C00L C00Y H00Y 120.7
C00U C00Y C00L 118.7(12)
C00U C00Y H00Y 120.7
C00V C00Z H00H 109.5
C00V C00Z H00I 109.5
C00V C00Z H00J 109.5
H00H C00Z H00I 109.5
H00H C00Z H00J 109.5
H00I C00Z H00J 109.5
P07 C1 H1 112.1
C8 C1 P07 113(2)
C8 C1 H1 112.1
C8 C1 C9 109(2)
C9 C1 P07 97.9(18)
C9 C1 H1 112.1
H2A C2 H2B 109.5
H2A C2 H2C 109.5
H2B C2 H2C 109.5
C7 C2 H2A 109.5
C7 C2 H2B 109.5
C7 C2 H2C 109.5
C00V C012 H01A 109.5
C00V C012 H01B 109.5
C00V C012 H01C 109.5
H01A C012 H01B 109.5
H01A C012 H01C 109.5
H01B C012 H01C 109.5
H3A C3 H3B 109.5
H3A C3 H3C 109.5
H3B C3 H3C 109.5
C5 C3 H3A 109.5
C5 C3 H3B 109.5
C5 C3 H3C 109.5
H4A C4 H4B 109.5
H4A C4 H4C 109.5
H4B C4 H4C 109.5
C7 C4 H4A 109.5
C7 C4 H4B 109.5
C7 C4 H4C 109.5
P06 C5 H5 108.9
C00T C5 P06 114.6(12)
C00T C5 C3 109.6(17)
C00T C5 H5 108.9
C3 C5 P06 105.9(12)
C3 C5 H5 108.9
C0 C6 H6A 109.5
C0 C6 H6B 109.5
C0 C6 H6C 109.5
H6A C6 H6B 109.5
H6A C6 H6C 109.5
H6B C6 H6C 109.5
P07 C7 H7 114.3
C2 C7 P07 115.8(18)
C2 C7 H7 114.3
C4 C7 P07 104.2(14)
C4 C7 C2 91(2)
C4 C7 H7 114.3
C1 C8 H8A 109.5
C1 C8 H8B 109.5
C1 C8 H8C 109.5
H8A C8 H8B 109.5
H8A C8 H8C 109.5
H8B C8 H8C 109.5
C1 C9 H9A 109.5
C1 C9 H9B 109.5
C1 C9 H9C 109.5
H9A C9 H9B 109.5
H9A C9 H9C 109.5
H9B C9 H9C 109.5

loop_
_geom_bond_atom_site_label_1
_geom_bond_atom_site_label_2
_geom_bond_distance
Co01 Cl03 2.3162(18)
Co01 Cl04 2.3162(17)
Co01 P06 2.4049(19)
Co01 N009 2.100(5)
Co01 N00A 2.258(5)
Co02 Cl05 2.3326(19)
Co02 P07 2.402(2)
Co02 Cl08 2.307(2)
Co02 N00B 2.297(5)
Co02 N00C 2.106(6)
P06 C00R 1.843(8)
P06 C00S 1.818(9)
P06 C0 1.908(19)
P06 C5 1.839(18)
P07 C00N 1.859(8)
P07 C00V 1.812(10)
P07 C1 1.90(3)
P07 C7 1.85(2)
N009 C00D 1.347(8)
N009 C00E 1.350(8)
N00A H00K 0.9800
N00A C00G 1.441(9)
N00A C00K 1.466(10)
N00B H00B 0.9800
N00B C00M 1.476(9)
N00B C00Q 1.457(11)
N00C C00I 1.344(10)
N00C C00L 1.328(10)
C00D C00F 1.371(9)
C00D C00G 1.510(9)
C00E H00M 0.9300
C00E C00J 1.360(10)
C00F H00N 0.9300
C00F C00H 1.392(10)
C00G H00P 0.9700
C00G H00Q 0.9700
C00H H00R 0.9300
C00H C00J 1.363(11)
C00I C00O 1.418(13)
C00I C00Q 1.455(13)
C00J H00S 0.9300
C00K H00T 0.9700
C00K H00W 0.9700
C00K C00S 1.509(13)
C00L H00L 0.9300
C00L C00Y 1.379(13)
C00M H00A 0.9700
C00M H00C 0.9700
C00M C00N 1.497(11)
C00N H00D 0.9700
C00N H00E 0.9700
C00O H00O 0.9300
C00O C00U 1.360(16)
C00P H00X 0.9600
C00P H00Z 0.9600
C00P H 0.9600
C00P C00R 1.504(13)
C00Q H00F 0.9700
C00Q H00G 0.9700
C00R H00 0.9800
C00R C00W 1.506(13)
C00S H0AA 0.9700
C00S HA 0.9700
C00T H1AA 0.9600
C00T HB 0.9600
C00T HC 0.9600
C00T HD 0.9600
C00T HE 0.9600
C00T HF 0.9600
C00T C0 1.574(19)
C00T C5 1.52(2)
C00U H00U 0.9300
C00U C00Y 1.339(16)
C00V H00V 0.9800
C00V C00Z 1.507(16)
C00V C012 1.564(14)
C00W H2AA 0.9600
C00W HG 0.9600
C00W HH 0.9600
C0 H0 0.9800
C0 C6 1.52(3)
C00Y H00Y 0.9300
C00Z H00H 0.9600
C00Z H00I 0.9600
C00Z H00J 0.9600
C1 H1 0.9800
C1 C8 1.39(3)
C1 C9 1.76(5)
C2 H2A 0.9600
C2 H2B 0.9600
C2 H2C 0.9600
C2 C7 1.64(4)
C012 H01A 0.9600
C012 H01B 0.9600
C012 H01C 0.9600
C3 H3A 0.9600
C3 H3B 0.9600
C3 H3C 0.9600
C3 C5 1.56(3)
C4 H4A 0.9600
C4 H4B 0.9600
C4 H4C 0.9600
C4 C7 1.57(3)
C5 H5 0.9800
C6 H6A 0.9600
C6 H6B 0.9600
C6 H6C 0.9600
C7 H7 0.9800
C8 H8A 0.9600
C8 H8B 0.9600
C8 H8C 0.9600
C9 H9A 0.9600
C9 H9B 0.9600
C9 H9C 0.9600
